data_4322012
loop_
_publ_author_name
'Andrew M. Dattelbaum'
'James D. Martin'

_publ_contact_author
;
James D. Martin 
    Department of Chemistry
    North Carolina State University
    Box 8204
    Raleigh, NC 27895-8204
;
_publ_contact_author_email jdmartin@ncsu.edu
_publ_contact_author_fax (919)-515-5079
_publ_contact_author_phone (919)-515-3402
_publ_section_title
;
 [H2NMe2]CuZrCl6: Hydrogen-Bond Induced Distortions in a Copper Zirconium
 Chloride Analogue of a Thiophosphate
;
_journal_name_full 'Inorganic Chemistry'
_journal_page_first 2369
_journal_page_last 2374
_journal_paper_doi 10.1021/ic9811906
_journal_volume 38
_journal_year 1999
_chemical_formula_moiety 'Zr Cu Cl6 N C2 H8 '
_chemical_formula_sum 'C2 H8 Cl6 Cu N Zr'
_chemical_formula_weight 413.57
_space_group_IT_number 14
_symmetry_cell_setting monoclinic
_symmetry_space_group_name_Hall '-P 2ybc'
_symmetry_space_group_name_H-M 'P 1 21/c 1'
_cell_angle_alpha 90.0
_cell_angle_beta 109.900(20)
_cell_angle_gamma 90.0
_cell_formula_units_Z 4
_cell_length_a 10.2345(17)
_cell_length_b 9.4269(11)
_cell_length_c 12.6910(20)
_cell_measurement_reflns_used 24
_cell_measurement_temperature 293
_cell_measurement_theta_max 19.00
_cell_measurement_theta_min 17.00
_cell_volume 1151.3(3)
_computing_data_reduction 'NRCVAX DATRD2'
_computing_molecular_graphics NRCVAX
_computing_publication_material 'NRCVAX TABLES Jan 94 Version'
_computing_structure_refinement 'NRCVAX LSTSQ'
_computing_structure_solution 'NRCVAX SOLVER'
_diffrn_ambient_temperature 293
_diffrn_measurement_device 'Nonius CAD-4    '
_diffrn_measurement_method 'Omega scan b/P/b        '
_diffrn_radiation_monochromator graphite
_diffrn_radiation_source 'xray tube'
_diffrn_radiation_type 'Molybdenum K\a'
_diffrn_radiation_wavelength .71073
_diffrn_reflns_av_R_equivalents .002
_diffrn_reflns_limit_h_max 11
_diffrn_reflns_limit_h_min -12
_diffrn_reflns_limit_k_max 11
_diffrn_reflns_limit_k_min 0
_diffrn_reflns_limit_l_max 15
_diffrn_reflns_limit_l_min 0
_diffrn_reflns_number 2010
_diffrn_reflns_theta_max 25.05
_diffrn_reflns_theta_min 0.00
_exptl_absorpt_coefficient_mu 4.09
_exptl_absorpt_correction_T_max .9930
_exptl_absorpt_correction_T_min .7926
_exptl_absorpt_correction_type empirical
_exptl_crystal_density_diffrn 2.386
_exptl_crystal_F_000 785.17
_exptl_crystal_size_max .42
_exptl_crystal_size_mid .22
_exptl_crystal_size_min .12
_refine_diff_density_max 1.55
_refine_diff_density_min -1.33
_refine_ls_goodness_of_fit_obs 1.75
_refine_ls_matrix_type full
_refine_ls_number_parameters 100
_refine_ls_number_reflns 1406
_refine_ls_R_factor_all .049
_refine_ls_R_factor_obs .049
_refine_ls_shift/esd_max .000
_refine_ls_structure_factor_coef F
_refine_ls_weighting_details 'w = 1/(\s^2^(F)+ .0005F^2^)'
_refine_ls_weighting_scheme calc
_refine_ls_wR_factor_all .058
_refine_ls_wR_factor_obs .058
_reflns_number_observed 1407
_reflns_number_total 2008
_reflns_observed_criterion 'Inet > 2.5\s(Inet)'
_cod_data_source_file ic9811906_2.cif
_cod_data_source_block '[H2NMe2]CuZrCl6-116C'
_cod_depositor_comments
;
The following automatic conversions were performed:

'_refine_ls_weighting_scheme' value '1/(\s^2^(F)+ .0005F^2^)' was
changed to 'calc'. New tag '_refine_ls_weighting_details' was
created. The value of the new tag was set to 'w = 1/(\s^2^(F)+
.0005F^2^)'.

Automatic conversion script
Id: cif_fix_values 3143 2015-03-26 13:38:13Z robertas 
;
_cod_original_sg_symbol_H-M 'P 21/c'
_cod_original_formula_sum 'Zr Cu Cl6 N C2 H8 '
_cod_database_code 4322012

loop_
_symmetry_equiv_pos_as_xyz
x,y,z
-x,-y,-z
-x,1/2+y,1/2-z
x,1/2-y,1/2+z

loop_
_atom_site_aniso_label
_atom_site_aniso_U_11
_atom_site_aniso_U_22
_atom_site_aniso_U_33
_atom_site_aniso_U_12
_atom_site_aniso_U_13
_atom_site_aniso_U_23
_atom_site_aniso_type_symbol
Zr .0143(4) .0120(4) .0094(4) -.0019(3) .0082(3) -.0002(3) Zr
Cu .0271(5) .0202(6) .0211(5) .0005(5) .0167(4) -.0001(5) Cu
Cl(1) .0188(9) .0198(10) .0137(9) -.0066(8) .0111(7) -.0004(7) Cl
Cl(2) .0193(9) .0133(10) .0126(9) -.0041(8) .0089(7) -.0016(7) Cl
Cl(3) .0186(9) .0186(10) .0148(9) -.0046(8) .0124(7) -.0009(7) Cl
Cl(4) .0226(10) .0156(10) .0129(9) -.0073(8) .0090(7) -.0029(8) Cl
Cl(5) .0197(10) .0158(10) .0163(9) .0039(8) .0070(7) .0021(7) Cl
Cl(6) .0186(10) .0214(11) .0180(9) .0058(8) .0093(7) .0053(8) Cl
N .022(4) .019(4) .019(3) -.003(3) .009(3) .004(3) N
C(1) .035(5) .018(4) .030(5) .003(4) .013(4) .002(4) C
C(2) .026(4) .020(4) .024(4) .003(4) .006(3) .004(4) C

loop_
_atom_site_label
_atom_site_fract_x
_atom_site_fract_y
_atom_site_fract_z
_atom_site_U_iso_or_equiv
_atom_site_thermal_displace_type
_atom_site_calc_flag
_atom_site_refinement_flags
_atom_site_type_symbol
Zr .25032(7) .25375(8) .99957(6) .0108(4) Uij ? . Zr
Cu .25264(11) .30425(10) 1.25706(8) .0206(5) Uij ? . Cu
Cl(1) .10967(18) .16154(21) 1.11022(14) .0160(9) Uij ? . Cl
Cl(2) .35723(18) .43359(19) 1.15181(14) .0142(9) Uij ? . Cl
Cl(3) .40481(18) .33930(20) .89679(14) .0156(9) Uij ? . Cl
Cl(4) .14664(18) .06814(20) .85834(14) .0163(9) Uij ? . Cl
Cl(5) .44160(18) .09334(20) 1.10447(14) .0171(9) Uij ? . Cl
Cl(6) .07781(18) .42329(21) .90314(15) .0185(10) Uij ? . Cl
N .3286(6) .8023(7) .1954(5) .020(3) Uij ? . N
C(1) .2500(9) .8129(9) .2763(7) .027(5) Uij ? . C
C(2) .2366(8) .7821(9) .0782(7) .024(4) Uij ? . C
H(1) .383 .880 .210 .0302 Uiso ? . H
H(2) .390 .732 .223 .0302 Uiso ? . H
H(3) .307 .841 .344 .0375 Uiso ? . H
H(4) .228 .723 .287 .0375 Uiso ? . H
H(5) .185 .882 .257 .0375 Uiso ? . H
H(6) .286 .785 .031 .0333 Uiso ? . H
H(7) .181 .707 .077 .0333 Uiso ? . H
H(8) .191 .866 .065 .0333 Uiso ? . H

loop_
_atom_type_symbol
_atom_type_description
_atom_type_scat_dispersion_real
_atom_type_scat_dispersion_imag
_atom_type_scat_source
Zr ? -2.967 .560 'International Tables Vol. IV Table 2.2B'
Cu ? .320 1.265 'International Tables Vol. IV Table 2.2B'
Cl ? .148 .159 'International Tables Vol. IV Table 2.2B'
N ? .006 .003 'International Tables Vol. IV Table 2.2B'
C ? .003 .002 'International Tables Vol. IV Table 2.2B'
H ? .000 .000 'International Tables Vol. IV Table 2.2B'

loop_
_geom_angle_atom_site_label_1
_geom_angle_atom_site_label_2
_geom_angle_atom_site_label_3
_geom_angle
_geom_angle_site_symmetry_1
_geom_angle_site_symmetry_2
_geom_angle_site_symmetry_3
_geom_angle_publ_flag
Cl(1) Zr Cl(2) 89.20(6) ? ? ? ?
Cl(1) Zr Cl(3) 176.43(7) ? ? ? ?
Cl(1) Zr Cl(4) 88.50(6) ? ? ? ?
Cl(1) Zr Cl(5) 89.23(6) ? ? ? ?
Cl(1) Zr Cl(6) 93.11(7) ? ? ? ?
Cl(2) Zr Cl(3) 89.79(6) ? ? ? ?
Cl(2) Zr Cl(4) 176.94(7) ? ? ? ?
Cl(2) Zr Cl(5) 86.63(6) ? ? ? ?
Cl(2) Zr Cl(6) 89.71(7) ? ? ? ?
Cl(3) Zr Cl(4) 92.39(6) ? ? ? ?
Cl(3) Zr Cl(5) 87.29(6) ? ? ? ?
Cl(3) Zr Cl(6) 90.31(7) ? ? ? ?
Cl(4) Zr Cl(5) 91.33(7) ? ? ? ?
Cl(4) Zr Cl(6) 92.42(7) ? ? ? ?
Cl(5) Zr Cl(6) 175.63(7) ? ? ? ?
Cl(1) Cu Cl(2) 97.38(7) ? ? ? ?
Cl(1) Cu Cl(3)b 109.95(8) ? ? ? ?
Cl(1) Cu Cl(4)b 117.31(8) ? ? ? ?
Cl(2) Cu Cl(3)b 114.82(7) ? ? ? ?
Cl(2) Cu Cl(4)b 116.56(8) ? ? ? ?
Cl(3)b Cu Cl(4)b 101.43(7) ? ? ? ?
Zr Cl(1) Cu 85.65(6) ? ? ? ?
Zr Cl(2) Cu 85.58(6) ? ? ? ?
Zr Cl(3) Cua 80.42(6) ? ? ? ?
Zr Cl(4) Cua 82.32(6) ? ? ? ?
C(1) N C(2) 112.9(6) ? ? ? ?
C(1) N H(1) 104.3(6) ? ? ? ?
C(1) N H(2) 104.2(6) ? ? ? ?
C(2) N H(1) 116.5(6) ? ? ? ?
C(2) N H(2) 115.0(7) ? ? ? ?
H(1) N H(2) 102.5(6) ? ? ? ?
N C(1) H(3) 110.7(8) ? ? ? ?
N C(1) H(4) 104.9(7) ? ? ? ?
N C(1) H(5) 112.4(7) ? ? ? ?
H(3) C(1) H(4) 103.8(8) ? ? ? ?
H(3) C(1) H(5) 103.0(8) ? ? ? ?
H(4) C(1) H(5) 121.6(9) ? ? ? ?
N C(2) H(6) 110.7(7) ? ? ? ?
N C(2) H(7) 107.3(7) ? ? ? ?
N C(2) H(8) 101.0(7) ? ? ? ?
H(6) C(2) H(7) 120.0(10) ? ? ? ?
H(6) C(2) H(8) 102.4(8) ? ? ? ?
H(7) C(2) H(8) 113.8(9) ? ? ? ?
N H(1) H(2) 38.7(4) ? ? ? ?
N H(2) H(1) 38.7(4) ? ? ? ?
C(1) H(3) H(4) 38.1(5) ? ? ? ?
C(1) H(3) H(5) 38.5(5) ? ? ? ?
H(4) H(3) H(5) 67.568(13) ? ? ? ?
C(1) H(4) H(3) 38.1(5) ? ? ? ?
C(1) H(5) H(3) 38.5(5) ? ? ? ?
C(2) H(6) H(7) 30.0(6) ? ? ? ?
C(2) H(6) H(8) 38.8(5) ? ? ? ?
H(7) H(6) H(8) 60.948(10) ? ? ? ?
C(2) H(7) H(6) 30.0(5) ? ? ? ?
C(2) H(7) H(8) 33.1(5) ? ? ? ?
H(6) H(7) H(8) 54.4 ? ? ? ?
C(2) H(8) H(6) 38.8(5) ? ? ? ?
C(2) H(8) H(7) 33.1(5) ? ? ? ?
H(6) H(8) H(7) 64.627(7) ? ? ? ?

loop_
_geom_bond_atom_site_label_1
_geom_bond_atom_site_label_2
_geom_bond_distance
_geom_bond_site_symmetry_1
_geom_bond_site_symmetry_2
_geom_bond_publ_flag
Zr Cu 3.2944(13) ? ? ?
Zr Cua 3.1339(13) ? ? ?
Zr Cl(1) 2.4851(18) ? ? ?
Zr Cl(2) 2.5229(19) ? ? ?
Zr Cl(3) 2.5011(18) ? ? ?
Zr Cl(4) 2.4709(19) ? ? ?
Zr Cl(5) 2.4733(19) ? ? ?
Zr Cl(6) 2.3871(19) ? ? ?
Cu Zrb 3.1339(13) ? ? ?
Cu Cl(1) 2.3596(21) ? ? ?
Cu Cl(2) 2.3216(20) ? ? ?
Cu Cl(3)b 2.3498(21) ? ? ?
Cu Cl(4)b 2.2859(20) ? ? ?
Cu Cl(5) 3.7407(20) ? ? ?
Cu Cl(5)c 4.0699(21) ? ? ?
Cu Cl(6)b 3.6739(21) ? ? ?
Cl(1) Cl(1)d 4.227(4) ? ? ?
Cl(1) Cl(2) 3.516(3) ? ? ?
Cl(1) Cl(3)b 3.857(3) ? ? ?
Cl(1) Cl(4) 3.4582(24) ? ? ?
Cl(1) Cl(4)d 3.5272(25) ? ? ?
Cl(1) Cl(4)b 3.968(3) ? ? ?
Cl(1) Cl(5) 3.4825(25) ? ? ?
Cl(1) Cl(6) 3.538(3) ? ? ?
Cl(1) Cl(6)e 4.337(3) ? ? ?
Cl(1) Cl(6)b 3.9231(25) ? ? ?
Cl(1) C(2)f 3.577(8) ? ? ?
Cl(1) H(5)g 3.1723(19) ? ? ?
Cl(1) H(7)f 3.3523(19) ? ? ?
Cl(1) H(8)g 3.0243(19) ? ? ?
Cl(1) H(8)f 3.1354(19) ? ? ?
Cl(2) Cl(3) 3.5461(24) ? ? ?
Cl(2) Cl(3)h 3.4523(24) ? ? ?
Cl(2) Cl(3)b 3.936(3) ? ? ?
Cl(2) Cl(4)b 3.9193(25) ? ? ?
Cl(2) Cl(5) 3.428(3) ? ? ?
Cl(2) Cl(5)c 3.426(3) ? ? ?
Cl(2) Cl(6) 3.465(3) ? ? ?
Cl(2) Cl(6)e 4.474(3) ? ? ?
Cl(2) Ni 3.547(7) ? ? ?
Cl(2) Nj 3.374(6) ? ? ?
Cl(2) C(2)i 3.522(9) ? ? ?
Cl(2) H(1)j 2.6887(18) ? ? ?
Cl(2) H(2)i 2.9388(18) ? ? ?
Cl(2) H(2)j 3.1661(19) ? ? ?
Cl(2) H(7)i 3.1041(18) ? ? ?
Cl(3) Cua 2.3498(21) ? ? ?
Cl(3) Cl(1)a 3.857(3) ? ? ?
Cl(3) Cl(2)h 3.4523(24) ? ? ?
Cl(3) Cl(2)a 3.936(3) ? ? ?
Cl(3) Cl(3)h 4.045(4) ? ? ?
Cl(3) Cl(4) 3.588(3) ? ? ?
Cl(3) Cl(5) 3.433(3) ? ? ?
Cl(3) Cl(5)k 4.373(3) ? ? ?
Cl(3) Cl(5)a 3.9064(25) ? ? ?
Cl(3) Cl(6) 3.4666(25) ? ? ?
Cl(3) H(2)l 3.0588(17) ? ? ?
Cl(3) H(3)m 3.1787(19) ? ? ?
Cl(3) H(6)l 3.2029(18) ? ? ?
Cl(4) Cua 2.2859(20) ? ? ?
Cl(4) Cl(1)d 3.5272(25) ? ? ?
Cl(4) Cl(1)a 3.968(3) ? ? ?
Cl(4) Cl(2)a 3.9193(25) ? ? ?
Cl(4) Cl(5) 3.536(3) ? ? ?
Cl(4) Cl(5)k 4.353(3) ? ? ?
Cl(4) Cl(6) 3.507(3) ? ? ?
Cl(4) Cl(6)n 3.601(3) ? ? ?
Cl(4) H(4)b 3.0906(19) ? ? ?
Cl(4) H(5)f 3.2415(19) ? ? ?
Cl(4) H(8)g 3.1439(18) ? ? ?
Cl(5) Cuo 4.0699(21) ? ? ?
Cl(5) Cl(2)o 3.426(3) ? ? ?
Cl(5) Cl(3)k 4.373(3) ? ? ?
Cl(5) Cl(3)b 3.9064(25) ? ? ?
Cl(5) Cl(4)k 4.353(3) ? ? ?
Cl(5) Cl(5)k 3.703(4) ? ? ?
Cl(5) Ng 3.333(6) ? ? ?
Cl(5) Nj 3.435(6) ? ? ?
Cl(5) C(2)g 3.556(9) ? ? ?
Cl(5) H(1)g 2.5950(18) ? ? ?
Cl(5) H(2)j 2.6245(19) ? ? ?
Cl(5) H(3)j 3.3691(19) ? ? ?
Cl(5) H(4)j 3.4086(19) ? ? ?
Cl(5) H(6)g 3.2974(19) ? ? ?
Cl(5) H(8)g 3.2455(19) ? ? ?
Cl(6) Cua 3.6739(21) ? ? ?
Cl(6) Cl(1)e 4.337(3) ? ? ?
Cl(6) Cl(1)a 3.9231(25) ? ? ?
Cl(6) Cl(2)e 4.474(3) ? ? ?
Cl(6) Cl(4)p 3.601(3) ? ? ?
Cl(6) Cl(6)e 3.652(4) ? ? ?
Cl(6) H(5)m 3.0662(19) ? ? ?
Cl(6) H(7)i 3.4035(20) ? ? ?
Cl(6) H(7)f 3.0113(19) ? ? ?
N Cl(2)q 3.547(7) ? ? ?
N Cl(2)r 3.374(6) ? ? ?
N Cl(5)s 3.333(6) ? ? ?
N Cl(5)r 3.435(6) ? ? ?
N C(1) 1.508(10) ? ? ?
N C(2) 1.477(10) ? ? ?
N H(1) .900(6) ? ? ?
N H(2) .900(6) ? ? ?
N H(3) 2.011(6) ? ? ?
N H(4) 1.944(6) ? ? ?
N H(5) 2.030(6) ? ? ?
N H(6) 1.983(6) ? ? ?
N H(7) 1.944(6) ? ? ?
N H(8) 1.870(6) ? ? ?
C(1) C(2) 2.487(12) ? ? ?
C(1) H(1) 1.938(8) ? ? ?
C(1) H(2) 1.936(8) ? ? ?
C(1) H(3) .900(8) ? ? ?
C(1) H(4) .900(9) ? ? ?
C(1) H(5) .900(8) ? ? ?
C(2) Cl(1)f 3.577(8) ? ? ?
C(2) Cl(2)q 3.522(9) ? ? ?
C(2) Cl(5)s 3.556(9) ? ? ?
C(2) H(1) 2.044(8) ? ? ?
C(2) H(2) 2.028(8) ? ? ?
C(2) H(6) .900(8) ? ? ?
C(2) H(7) .900(8) ? ? ?
C(2) H(8) .900(8) ? ? ?
H(1) Cl(2)r 2.6887(18) ? ? ?
H(1) Cl(5)s 2.5950(18) ? ? ?
H(1) H(2) 1.40422(16) ? ? ?
H(1) H(3) 2.1406(3) ? ? ?
H(1) H(5) 2.3044(4) ? ? ?
H(1) H(6) 2.3201(4) ? ? ?
H(1) H(8) 2.1902(6) ? ? ?
H(2) Cl(2)q 2.9388(18) ? ? ?
H(2) Cl(2)r 3.1661(19) ? ? ?
H(2) Cl(3)l 3.0588(17) ? ? ?
H(2) Cl(5)r 2.6245(19) ? ? ?
H(2) H(3) 2.2430(3) ? ? ?
H(2) H(4) 2.0766(3) ? ? ?
H(2) H(7) 2.3141(6) ? ? ?
H(3) Cl(3)t 3.1787(19) ? ? ?
H(3) Cl(5)r 3.3691(19) ? ? ?
H(3) H(4) 1.41634(18) ? ? ?
H(3) H(5) 1.4089(4) ? ? ?
H(4) Cl(4)a 3.0906(19) ? ? ?
H(4) Cl(5)r 3.4086(19) ? ? ?
H(4) H(5) 1.57105(17) ? ? ?
H(5) Cl(1)s 3.1723(19) ? ? ?
H(5) Cl(4)f 3.2415(19) ? ? ?
H(5) Cl(6)t 3.0662(19) ? ? ?
H(6) Cl(3)l 3.2029(18) ? ? ?
H(6) Cl(5)s 3.2974(19) ? ? ?
H(6) H(7) 1.55879(21) ? ? ?
H(6) H(8) 1.40321(17) ? ? ?
H(7) Cl(1)f 3.3523(19) ? ? ?
H(7) Cl(2)q 3.1041(18) ? ? ?
H(7) Cl(6)q 3.4035(20) ? ? ?
H(7) Cl(6)f 3.0113(19) ? ? ?
H(7) H(8) 1.50814(17) ? ? ?
H(8) Cl(1)s 3.0243(19) ? ? ?
H(8) Cl(1)f 3.1354(19) ? ? ?
H(8) Cl(4)s 3.1439(18) ? ? ?
H(8) Cl(5)s 3.2455(19) ? ? ?
